data_7049218
loop_
_publ_author_name
'Yan, Jingjing'
'Carl, Alexander D.'
'Maag, Alex R.'
'MacDonald, John C.'
'M\"uller, Peter'
'Grimm, Ronald L.'
'Burdette, Shawn C.'

_publ_section_title
;
 Detection of adsorbates on emissive MOF surfaces with X-ray photoelectron
 spectroscopy.
;
_journal_issue 14
_journal_name_full 'Dalton transactions (Cambridge, England : 2003)'
_journal_page_first 4520
_journal_page_last 4529
_journal_paper_doi 10.1039/c8dt04404j
_journal_volume 48
_journal_year 2019
_chemical_formula_moiety 'C25 H19 N3 O4 Zn, C3 H7 N O'
_chemical_formula_sum 'C28 H26 N4 O5 Zn'
_chemical_formula_weight 563.94
_space_group_crystal_system monoclinic
_space_group_IT_number 14
_space_group_name_Hall '-P 2ybc'
_space_group_name_H-M_alt 'P 1 21/c 1'
_symmetry_Int_Tables_number 14
_symmetry_space_group_name_Hall '-P 2ybc'
_symmetry_space_group_name_H-M 'P 1 21/c 1'
_audit_creation_date 2018-07-05
_audit_creation_method
;
Olex2 1.2
(compiled 2018.05.29 svn.r3508 for OlexSys, GUI svn.r5506)
;
_audit_update_record
;
2018-07-26 deposited with the CCDC.    2019-03-04 downloaded from the CCDC.
;
_cell_angle_alpha 90
_cell_angle_beta 99.566(8)
_cell_angle_gamma 90
_cell_formula_units_Z 4
_cell_length_a 12.1475(19)
_cell_length_b 15.602(2)
_cell_length_c 14.578(2)
_cell_measurement_reflns_used 9997
_cell_measurement_temperature 296(2)
_cell_measurement_theta_max 33.05
_cell_measurement_theta_min 2.41
_cell_volume 2724.5(7)
_computing_cell_refinement 'Bruker SAINT'
_computing_data_collection 'Bruker APEX2'
_computing_data_reduction 'Bruker SAINT'
_computing_molecular_graphics 'Olex2 (Dolomanov et al., 2009)'
_computing_publication_material 'Olex2 (Dolomanov et al., 2009)'
_computing_structure_refinement 'olex2.refine (Bourhis et al., 2015)'
_computing_structure_solution 'SHELXS-97 (Sheldrick, 2008)'
_diffrn_ambient_temperature 296.15
_diffrn_measured_fraction_theta_full 0.9944
_diffrn_measured_fraction_theta_max 0.9944
_diffrn_measurement_device_type 'Bruker APEX-II CCD'
_diffrn_measurement_method '\f and \w scans'
_diffrn_radiation_monochromator graphite
_diffrn_radiation_type 'Mo K\a'
_diffrn_radiation_wavelength 0.71073
_diffrn_reflns_av_R_equivalents 0.0236
_diffrn_reflns_av_unetI/netI 0.0265
_diffrn_reflns_limit_h_max 18
_diffrn_reflns_limit_h_min -18
_diffrn_reflns_limit_k_max 23
_diffrn_reflns_limit_k_min -23
_diffrn_reflns_limit_l_max 22
_diffrn_reflns_limit_l_min -19
_diffrn_reflns_number 39345
_diffrn_reflns_theta_full 33.1271
_diffrn_reflns_theta_max 33.13
_diffrn_reflns_theta_min 2.41
_diffrn_standards_number 0
_exptl_absorpt_coefficient_mu 0.946
_exptl_absorpt_correction_T_max 0.8722
_exptl_absorpt_correction_T_min 0.4254
_exptl_absorpt_correction_type multi-scan
_exptl_crystal_colour red
_exptl_crystal_colour_primary red
_exptl_crystal_density_diffrn 1.3747
_exptl_crystal_density_method 'not measured'
_exptl_crystal_description Plate
_exptl_crystal_F_000 1169.7379
_exptl_crystal_size_max 1
_exptl_crystal_size_mid 0.75
_exptl_crystal_size_min 0.15
_refine_diff_density_max 0.8556
_refine_diff_density_min -0.8047
_refine_diff_density_rms 0.0893
_refine_ls_d_res_high 0.6503
_refine_ls_d_res_low 8.4557
_refine_ls_goodness_of_fit_ref 1.0594
_refine_ls_hydrogen_treatment constr
_refine_ls_matrix_type full
_refine_ls_number_constraints 46
_refine_ls_number_parameters 345
_refine_ls_number_reflns 10334
_refine_ls_number_restraints 0
_refine_ls_restrained_S_all 1.0594
_refine_ls_R_factor_all 0.0572
_refine_ls_R_factor_gt 0.0386
_refine_ls_shift/su_max 0.0000
_refine_ls_shift/su_mean 0.0000
_refine_ls_structure_factor_coef Fsqd
_refine_ls_weighting_details 'w=1/[\s^2^(Fo^2^)+(0.0374P)^2^+1.5337P] where P=(Fo^2^+2Fc^2^)/3'
_refine_ls_weighting_scheme calc
_refine_ls_wR_factor_gt 0.0872
_refine_ls_wR_factor_ref 0.0994
_reflns_Friedel_coverage 0.0
_reflns_limit_h_max 18
_reflns_limit_h_min -18
_reflns_limit_k_max 23
_reflns_limit_k_min 0
_reflns_limit_l_max 22
_reflns_limit_l_min 0
_reflns_number_gt 8084
_reflns_number_total 10334
_reflns_threshold_expression I>=2u(I)
_cod_data_source_file c8dt04404j2.cif
_cod_data_source_block Shawn260_0m
_cod_depositor_comments 'Adding full bibliography for 7049217--7049218.cif.'
_cod_database_code 7049218
_olex2_refinement_description
;
1. Fixed Uiso
 At 1.2 times of:
  All C(H) groups, All C(H,H) groups, All N(H) groups
 At 1.5 times of:
  All C(H,H,H) groups
2.a Secondary CH2 refined with riding coordinates:
 C4(H4a,H4b), C5(H5a,H5b)
2.b Aromatic/amide H refined with riding coordinates:
 N2(H2), C1(H1), C2(H2a), C7(H7), C8(H8), C9(H9), C10(H10), C13(H13), C14(H14),
  C20(H20), C21(H21), C22(H22), C23(H23), C24(H24), C25(H25), C27(H27)
2.c Idealised Me refined as rotating group:
 C102(H10a,H10b,H10c), C101(H10d,H10e,H10f)
;
_olex2_submission_special_instructions 'No special instructions were received'

loop_
_space_group_symop_id
_space_group_symop_operation_xyz
1 x,y,z
2 -x,y+1/2,-z+1/2
3 -x,-y,-z
4 x,-y-1/2,z-1/2

loop_
_atom_site_label
_atom_site_type_symbol
_atom_site_fract_x
_atom_site_fract_y
_atom_site_fract_z
_atom_site_U_iso_or_equiv
_atom_site_adp_type
_atom_site_occupancy
_atom_site_refinement_flags_posn
Zn1 Zn 0.123971(13) 0.490250(10) 0.520529(11) 0.02171(5) Uani 1.000000 .
O1 O 0.11184(12) 0.55416(11) 0.39856(10) 0.0520(4) Uani 1.000000 .
O2 O 0.10025(12) 0.60578(8) 0.57985(11) 0.0503(4) Uani 1.000000 .
O3 O 0.08342(12) 0.37824(9) 0.45214(12) 0.0560(4) Uani 1.000000 .
O4 O 0.07205(12) 0.43691(11) 0.63328(10) 0.0558(4) Uani 1.000000 .
N1 N 0.29070(11) 0.47385(8) 0.55993(10) 0.0299(3) Uani 1.000000 .
N2 N 0.64910(15) 0.48933(12) 0.82955(12) 0.0474(4) Uani 1.000000 .
H2 H 0.61294(15) 0.53433(12) 0.84122(12) 0.0569(5) Uiso 1.000000 R
C100 C 0.03013(12) 0.85489(10) 0.77707(10) 0.0279(3) Uani 1.000000 .
C1 C 0.35118(16) 0.53216(12) 0.61266(15) 0.0464(5) Uani 1.000000 .
H1 H 0.31705(16) 0.58311(12) 0.62556(15) 0.0557(6) Uiso 1.000000 R
C2 C 0.46287(17) 0.52011(14) 0.64913(17) 0.0523(5) Uani 1.000000 .
H2a H 0.50214(17) 0.56280(14) 0.68525(17) 0.0627(6) Uiso 1.000000 R
C3 C 0.51609(14) 0.44513(12) 0.63212(12) 0.0371(4) Uani 1.000000 .
C4 C 0.63719(15) 0.42632(15) 0.67047(14) 0.0453(4) Uani 1.000000 .
H4a H 0.64166(15) 0.36912(15) 0.69687(14) 0.0544(5) Uiso 1.000000 R
H4b H 0.67851(15) 0.42585(15) 0.61897(14) 0.0544(5) Uiso 1.000000 R
C5 C 0.69524(15) 0.48801(14) 0.74421(14) 0.0448(4) Uani 1.000000 .
H5a H 0.69108(15) 0.54539(14) 0.71826(14) 0.0538(5) Uiso 1.000000 R
H5b H 0.77352(15) 0.47249(14) 0.75889(14) 0.0538(5) Uiso 1.000000 R
C6 C 0.65898(14) 0.42405(12) 0.89286(13) 0.0386(4) Uani 1.000000 .
C7 C 0.72850(16) 0.35234(14) 0.88775(15) 0.0477(5) Uani 1.000000 .
H7 H 0.76971(16) 0.34855(14) 0.83954(15) 0.0573(5) Uiso 1.000000 R
C8 C 0.73623(18) 0.28813(15) 0.95277(18) 0.0571(6) Uani 1.000000 .
H8 H 0.78239(18) 0.24141(15) 0.94773(18) 0.0685(7) Uiso 1.000000 R
C9 C 0.6764(2) 0.29164(16) 1.0259(2) 0.0633(6) Uani 1.000000 .
H9 H 0.6821(2) 0.24755(16) 1.0694(2) 0.0760(8) Uiso 1.000000 R
C10 C 0.60837(18) 0.36134(16) 1.03348(17) 0.0548(5) Uani 1.000000 .
H10 H 0.56883(18) 0.36452(16) 1.08280(17) 0.0658(7) Uiso 1.000000 R
C11 C 0.59857(15) 0.42693(13) 0.96771(13) 0.0403(4) Uani 1.000000 .
N3 N 0.52874(14) 0.49954(10) 0.96805(12) 0.0417(3) Uani 1.000000 .
C13 C 0.45295(16) 0.38549(14) 0.57647(16) 0.0511(5) Uani 1.000000 .
H13 H 0.48531(16) 0.33419(14) 0.56228(16) 0.0613(6) Uiso 1.000000 R
C14 C 0.34237(16) 0.40144(13) 0.54183(15) 0.0466(5) Uani 1.000000 .
H14 H 0.30187(16) 0.36025(13) 0.50432(15) 0.0559(5) Uiso 1.000000 R
C15 C -0.02320(14) 0.41883(10) 0.64704(10) 0.0307(3) Uani 1.000000 .
C16 C 0.01213(15) 0.64357(9) 0.58643(11) 0.0319(3) Uani 1.000000 .
C17 C 0.02160(13) 0.72132(9) 0.64804(11) 0.0283(3) Uani 1.000000 .
C18 C -0.02697(13) 0.80185(9) 0.61788(10) 0.0279(3) Uani 1.000000 .
C19 C -0.02170(13) 0.87007(9) 0.68354(10) 0.0273(3) Uani 1.000000 .
C20 C 0.08053(15) 0.77830(11) 0.80202(12) 0.0379(4) Uani 1.000000 .
H20 H 0.11749(15) 0.77033(11) 0.86259(12) 0.0454(4) Uiso 1.000000 R
C21 C 0.07718(15) 0.71125(11) 0.73712(12) 0.0375(4) Uani 1.000000 .
H21 H 0.11297(15) 0.65971(11) 0.75482(12) 0.0450(4) Uiso 1.000000 R
C22 C -0.06644(17) 0.95132(11) 0.65297(13) 0.0425(4) Uani 1.000000 .
H22 H -0.06356(17) 0.99611(11) 0.69538(13) 0.0510(5) Uiso 1.000000 R
C23 C -0.1134(2) 0.96463(13) 0.56279(16) 0.0576(6) Uani 1.000000 .
H23 H -0.1421(2) 1.01821(13) 0.54390(16) 0.0691(7) Uiso 1.000000 R
C24 C -0.1183(2) 0.89736(15) 0.49810(15) 0.0600(6) Uani 1.000000 .
H24 H -0.1503(2) 0.90689(15) 0.43645(15) 0.0721(8) Uiso 1.000000 R
C25 C -0.07691(18) 0.81830(12) 0.52455(12) 0.0439(4) Uani 1.000000 .
H25 H -0.08147(18) 0.77455(12) 0.48076(12) 0.0526(5) Uiso 1.000000 R
N4 N 0.65554(18) 0.77550(16) 0.72812(18) 0.0721(6) Uani 1.000000 .
C27 C 0.5589(3) 0.7412(2) 0.7358(2) 0.0773(8) Uani 1.000000 .
H27 H 0.4958(3) 0.7642(2) 0.6993(2) 0.0927(10) Uiso 1.000000 R
O5 O 0.5448(2) 0.68216(16) 0.78642(19) 0.1034(8) Uani 1.000000 .
C102 C 0.7571(3) 0.7457(3) 0.7824(3) 0.1068(13) Uani 1.000000 .
H10a H 0.7403(3) 0.7065(16) 0.8289(15) 0.160(2) Uiso 1.000000 GR
H10b H 0.8010(12) 0.7170(18) 0.7427(5) 0.160(2) Uiso 1.000000 GR
H10c H 0.7982(13) 0.7935(4) 0.8120(18) 0.160(2) Uiso 1.000000 GR
C101 C 0.6679(4) 0.8473(3) 0.6686(4) 0.157(2) Uani 1.000000 .
H10d H 0.700(4) 0.8281(6) 0.6162(17) 0.236(4) Uiso 1.000000 GR
H10e H 0.5960(6) 0.872(2) 0.647(3) 0.236(4) Uiso 1.000000 GR
H10f H 0.716(3) 0.8892(14) 0.7028(10) 0.236(4) Uiso 1.000000 GR

loop_
_atom_site_aniso_label
_atom_site_aniso_U_11
_atom_site_aniso_U_22
_atom_site_aniso_U_33
_atom_site_aniso_U_12
_atom_site_aniso_U_13
_atom_site_aniso_U_23
Zn1 0.02169(8) 0.02074(7) 0.02254(8) 0.00098(5) 0.00315(5) 0.00104(5)
O1 0.0403(7) 0.0766(10) 0.0414(7) 0.0188(7) 0.0133(6) 0.0342(7)
O2 0.0416(7) 0.0336(6) 0.0779(10) -0.0016(5) 0.0165(7) -0.0268(6)
O3 0.0436(8) 0.0392(7) 0.0778(11) 0.0023(6) -0.0111(7) -0.0303(7)
O4 0.0369(7) 0.0828(11) 0.0472(8) -0.0095(7) 0.0054(6) 0.0376(8)
N1 0.0246(6) 0.0315(6) 0.0328(6) 0.0017(5) 0.0023(5) 0.0004(5)
N2 0.0467(9) 0.0580(10) 0.0391(8) 0.0157(7) 0.0119(7) 0.0020(7)
C100 0.0256(7) 0.0314(7) 0.0263(7) -0.0003(5) 0.0036(5) -0.0103(5)
C1 0.0349(9) 0.0368(8) 0.0626(13) 0.0078(7) -0.0063(8) -0.0114(8)
C2 0.0334(9) 0.0470(10) 0.0700(14) -0.0004(8) -0.0101(9) -0.0128(10)
C3 0.0251(7) 0.0499(9) 0.0362(9) 0.0034(7) 0.0047(6) 0.0018(7)
C4 0.0250(8) 0.0693(13) 0.0414(10) 0.0093(8) 0.0046(7) -0.0040(9)
C5 0.0265(8) 0.0672(12) 0.0410(9) 0.0009(8) 0.0061(7) 0.0007(8)
C6 0.0270(8) 0.0494(9) 0.0383(9) 0.0055(7) 0.0024(7) -0.0039(7)
C7 0.0331(9) 0.0596(12) 0.0506(11) 0.0136(8) 0.0074(8) -0.0050(9)
C8 0.0386(11) 0.0557(12) 0.0773(16) 0.0170(9) 0.0108(10) 0.0036(11)
C9 0.0473(12) 0.0633(14) 0.0813(17) 0.0167(10) 0.0166(12) 0.0270(12)
C10 0.0417(11) 0.0668(14) 0.0590(13) 0.0140(9) 0.0175(10) 0.0151(10)
C11 0.0278(8) 0.0496(10) 0.0434(10) 0.0073(7) 0.0058(7) -0.0001(8)
N3 0.0333(7) 0.0517(9) 0.0414(8) 0.0078(6) 0.0097(6) -0.0006(7)
C13 0.0342(9) 0.0526(11) 0.0635(13) 0.0148(8) -0.0005(9) -0.0176(10)
C14 0.0334(9) 0.0453(10) 0.0574(12) 0.0081(7) -0.0032(8) -0.0170(8)
C15 0.0361(8) 0.0327(7) 0.0243(7) 0.0029(6) 0.0077(6) 0.0092(5)
C16 0.0402(9) 0.0230(6) 0.0326(8) -0.0014(6) 0.0061(6) -0.0078(5)
C17 0.0289(7) 0.0250(6) 0.0306(7) 0.0005(5) 0.0039(6) -0.0094(5)
C18 0.0308(7) 0.0268(6) 0.0255(7) -0.0006(5) 0.0031(5) -0.0057(5)
C19 0.0291(7) 0.0253(6) 0.0275(7) 0.0009(5) 0.0048(5) -0.0060(5)
C20 0.0409(9) 0.0413(8) 0.0279(8) 0.0089(7) -0.0045(7) -0.0075(6)
C21 0.0409(9) 0.0311(7) 0.0374(9) 0.0110(6) -0.0022(7) -0.0062(6)
C22 0.0570(11) 0.0285(7) 0.0407(9) 0.0070(7) 0.0041(8) -0.0048(6)
C23 0.0825(17) 0.0360(9) 0.0495(12) 0.0128(10) -0.0030(11) 0.0060(8)
C24 0.0890(18) 0.0504(11) 0.0343(10) 0.0083(11) -0.0085(11) 0.0054(8)
C25 0.0613(12) 0.0404(9) 0.0267(8) 0.0017(8) -0.0020(8) -0.0067(6)
N4 0.0486(12) 0.0753(14) 0.0914(17) 0.0007(10) 0.0086(11) 0.0205(12)
C27 0.0588(16) 0.0782(19) 0.096(2) -0.0073(14) 0.0169(15) -0.0111(17)
O5 0.118(2) 0.0807(15) 0.121(2) -0.0411(14) 0.0477(16) -0.0125(14)
C102 0.067(2) 0.107(3) 0.135(3) -0.0078(19) -0.015(2) 0.037(2)
C101 0.082(3) 0.176(5) 0.213(5) 0.011(3) 0.025(3) 0.128(4)

loop_
_atom_type_symbol
_atom_type_scat_dispersion_real
_atom_type_scat_dispersion_imag
_atom_type_scat_Cromer_Mann_a1
_atom_type_scat_Cromer_Mann_a2
_atom_type_scat_Cromer_Mann_a3
_atom_type_scat_Cromer_Mann_a4
_atom_type_scat_Cromer_Mann_b1
_atom_type_scat_Cromer_Mann_b2
_atom_type_scat_Cromer_Mann_b3
_atom_type_scat_Cromer_Mann_b4
_atom_type_scat_Cromer_Mann_c
_atom_type_scat_source
_atom_type_scat_dispersion_source
H 0.00000 0.00000 0.49300 0.32291 0.14019 0.04081 10.51090 26.12570 3.14236 57.79970 0.0030380000826 'International Tables Volume C Table 6.1.1.4 (pp. 500-502)' 'Henke, Gullikson and Davis, At. Data and Nucl. Data Tables, 1993, 54, 2'
C 0.00347 0.00161 2.31000 1.02000 1.58860 0.86500 20.84390 10.20750 0.56870 51.65120 0.215599998832 'International Tables Volume C Table 6.1.1.4 (pp. 500-502)' 'Henke, Gullikson and Davis, At. Data and Nucl. Data Tables, 1993, 54, 2'
Zn 0.31207 1.46666 14.07430 7.03180 5.16520 2.41000 3.26550 0.23330 10.31630 58.70970 1.30410003662 'International Tables Volume C Table 6.1.1.4 (pp. 500-502)' 'Henke, Gullikson and Davis, At. Data and Nucl. Data Tables, 1993, 54, 2'
O 0.01158 0.00611 3.04850 2.28680 1.54630 0.86700 13.27710 5.70110 0.32390 32.90890 0.250800013542 'International Tables Volume C Table 6.1.1.4 (pp. 500-502)' 'Henke, Gullikson and Davis, At. Data and Nucl. Data Tables, 1993, 54, 2'
N 0.00653 0.00323 12.21260 3.13220 2.01250 1.16630 0.00570 9.89330 28.99750 0.58260 -11.5290002823 'International Tables Volume C Table 6.1.1.4 (pp. 500-502)' 'Henke, Gullikson and Davis, At. Data and Nucl. Data Tables, 1993, 54, 2'

loop_
_geom_angle_atom_site_label_1
_geom_angle_atom_site_label_2
_geom_angle_atom_site_label_3
_geom_angle
_geom_angle_site_symmetry_1
_geom_angle_site_symmetry_3
O2 Zn1 O1 86.69(7) . .
O3 Zn1 O1 90.94(7) . .
O3 Zn1 O2 158.15(6) . .
O4 Zn1 O1 157.69(6) . .
O4 Zn1 O2 86.24(7) . .
O4 Zn1 O3 87.83(7) . .
N1 Zn1 O1 103.57(6) . .
N1 Zn1 O2 101.32(6) . .
N1 Zn1 O3 100.36(6) . .
N1 Zn1 O4 98.55(6) . .
C15 O1 Zn1 124.62(11) 3_566 .
C16 O2 Zn1 129.61(11) . .
C16 O3 Zn1 125.89(11) 3_566 .
C15 O4 Zn1 130.33(11) . .
C1 N1 Zn1 120.46(12) . .
C14 N1 Zn1 121.96(12) . .
C14 N1 C1 117.29(15) . .
C5 N2 H2 117.73(11) . .
C6 N2 H2 117.73(10) . .
C6 N2 C5 124.54(17) . .
C19 C100 C15 121.66(13) . 2_556
C20 C100 C15 117.57(14) . 2_556
C20 C100 C19 120.57(13) . .
H1 C1 N1 118.64(10) . .
C2 C1 N1 122.71(17) . .
C2 C1 H1 118.64(12) . .
H2a C2 C1 119.85(12) . .
C3 C2 C1 120.31(18) . .
C3 C2 H2a 119.85(11) . .
C4 C3 C2 123.66(17) . .
C13 C3 C2 116.51(16) . .
C13 C3 C4 119.84(17) . .
H4a C4 C3 108.18(11) . .
H4b C4 C3 108.18(10) . .
H4b C4 H4a 107.3 . .
C5 C4 C3 116.44(16) . .
C5 C4 H4a 108.18(12) . .
C5 C4 H4b 108.18(10) . .
C4 C5 N2 114.52(17) . .
H5a C5 N2 108.63(11) . .
H5a C5 C4 108.63(12) . .
H5b C5 N2 108.63(10) . .
H5b C5 C4 108.63(10) . .
H5b C5 H5a 107.6 . .
C7 C6 N2 122.79(18) . .
C11 C6 N2 119.95(16) . .
C11 C6 C7 117.26(18) . .
H7 C7 C6 119.48(12) . .
C8 C7 C6 121.0(2) . .
C8 C7 H7 119.48(12) . .
H8 C8 C7 119.41(12) . .
C9 C8 C7 121.2(2) . .
C9 C8 H8 119.41(13) . .
H9 C9 C8 120.36(13) . .
C10 C9 C8 119.3(2) . .
C10 C9 H9 120.36(14) . .
H10 C10 C9 119.77(14) . .
C11 C10 C9 120.5(2) . .
C11 C10 H10 119.77(12) . .
C10 C11 C6 120.79(18) . .
N3 C11 C6 114.61(17) . .
N3 C11 C10 124.60(18) . .
N3 N3 C11 114.8(2) 3_667 .
H13 C13 C3 119.78(10) . .
C14 C13 C3 120.43(17) . .
C14 C13 H13 119.78(11) . .
C13 C14 N1 122.73(18) . .
H14 C14 N1 118.63(10) . .
H14 C14 C13 118.63(11) . .
O4 C15 O1 125.89(15) . 3_566
C100 C15 O1 118.03(15) 2_546 3_566
C100 C15 O4 116.00(14) 2_546 .
O3 C16 O2 125.79(14) 3_566 .
C17 C16 O2 116.68(14) . .
C17 C16 O3 117.51(15) . 3_566
C18 C17 C16 122.71(13) . .
C21 C17 C16 116.81(14) . .
C21 C17 C18 120.46(13) . .
C19 C18 C17 118.73(13) . .
C25 C18 C17 122.98(14) . .
C25 C18 C19 118.25(14) . .
C18 C19 C100 118.83(13) . .
C22 C19 C100 122.27(13) . .
C22 C19 C18 118.89(14) . .
H20 C20 C100 119.65(9) . .
C21 C20 C100 120.70(15) . .
C21 C20 H20 119.65(10) . .
C20 C21 C17 120.47(15) . .
H21 C21 C17 119.76(9) . .
H21 C21 C20 119.76(10) . .
H22 C22 C19 119.45(9) . .
C23 C22 C19 121.10(16) . .
C23 C22 H22 119.45(11) . .
H23 C23 C22 120.03(11) . .
C24 C23 C22 119.95(18) . .
C24 C23 H23 120.03(12) . .
H24 C24 C23 119.57(12) . .
C25 C24 C23 120.87(18) . .
C25 C24 H24 119.57(12) . .
C24 C25 C18 120.94(17) . .
H25 C25 C18 119.53(9) . .
H25 C25 C24 119.53(12) . .
C102 N4 C27 121.5(3) . .
C101 N4 C27 123.6(3) . .
C101 N4 C102 114.9(3) . .
H27 C27 N4 117.22(19) . .
O5 C27 N4 125.6(3) . .
O5 C27 H27 117.2(2) . .
H10a C102 N4 109.5 . .
H10b C102 N4 109.5 . .
H10b C102 H10a 109.5 . .
H10c C102 N4 109.5 . .
H10c C102 H10a 109.5 . .
H10c C102 H10b 109.5 . .
H10d C101 N4 109.5 . .
H10e C101 N4 109.5 . .
H10e C101 H10d 109.5 . .
H10f C101 N4 109.5 . .
H10f C101 H10d 109.5 . .
H10f C101 H10e 109.5 . .

loop_
_geom_bond_atom_site_label_1
_geom_bond_atom_site_label_2
_geom_bond_distance
_geom_bond_site_symmetry_2
Zn1 O1 2.0224(12) .
Zn1 O2 2.0403(12) .
Zn1 O3 2.0316(12) .
Zn1 O4 2.0339(13) .
Zn1 N1 2.0275(14) .
O1 C15 1.241(2) 3_566
O2 C16 1.240(2) .
O3 C16 1.250(2) 3_566
O4 C15 1.239(2) .
N1 C1 1.331(2) .
N1 C14 1.340(2) .
N2 H2 0.8600 .
N2 C5 1.447(3) .
N2 C6 1.366(3) .
C100 C15 1.5024(19) 2_556
C100 C19 1.423(2) .
C100 C20 1.364(2) .
C1 H1 0.9300 .
C1 C2 1.385(3) .
C2 H2a 0.9300 .
C2 C3 1.379(3) .
C3 C4 1.513(2) .
C3 C13 1.380(3) .
C4 H4a 0.9700 .
C4 H4b 0.9700 .
C4 C5 1.526(3) .
C5 H5a 0.9700 .
C5 H5b 0.9700 .
C6 C7 1.411(3) .
C6 C11 1.413(3) .
C7 H7 0.9300 .
C7 C8 1.371(3) .
C8 H8 0.9300 .
C8 C9 1.388(3) .
C9 H9 0.9300 .
C9 C10 1.382(3) .
C10 H10 0.9300 .
C10 C11 1.394(3) .
C11 N3 1.416(2) .
N3 N3 1.254(3) 3_667
C13 H13 0.9300 .
C13 C14 1.377(3) .
C14 H14 0.9300 .
C16 C17 1.5024(19) .
C17 C18 1.426(2) .
C17 C21 1.369(2) .
C18 C19 1.4258(19) .
C18 C25 1.418(2) .
C19 C22 1.421(2) .
C20 H20 0.9300 .
C20 C21 1.407(2) .
C21 H21 0.9300 .
C22 H22 0.9300 .
C22 C23 1.359(3) .
C23 H23 0.9300 .
C23 C24 1.406(3) .
C24 H24 0.9300 .
C24 C25 1.363(3) .
C25 H25 0.9300 .
N4 C27 1.312(4) .
N4 C102 1.428(4) .
N4 C101 1.439(4) .
C27 H27 0.9300 .
C27 O5 1.210(4) .
C102 H10a 0.9600 .
C102 H10b 0.9600 .
C102 H10c 0.9600 .
C101 H10d 0.9600 .
C101 H10e 0.9600 .
C101 H10f 0.9600 .
